data_4304643
loop_
_publ_author_name
'Manoja K. Samantaray'
'Keliang Pang'
'Mobin M. Shaikh'
'Prasenjit Ghosh'

_publ_section_title
;
From Large 12-Membered Macrometallacycles to Ionic (NHC)2M+Cl- Type
Complexes of Gold and Silver by Modulation of the N-Substituent of
Amido-Functionalized N-Heterocyclic Carbene (NHC) Ligands
;
_journal_name_full 'Inorganic Chemistry'
_journal_page_first 4153
_journal_page_last 4165
_journal_paper_doi 10.1021/ic702186g
_journal_volume 47
_journal_year 2008
_chemical_formula_sum 'C43.33333 H62 Ag2 N6.66667 O2'
_chemical_formula_weight 924.09
_chemical_name_systematic
;
 ?
;
_space_group_IT_number 2
_symmetry_cell_setting triclinic
_symmetry_space_group_name_Hall '-P 1'
_symmetry_space_group_name_H-M 'P -1'
_atom_sites_solution_hydrogens geom
_atom_sites_solution_primary direct
_atom_sites_solution_secondary difmap
_audit_creation_method SHELXL-97
_cell_angle_alpha 103.069(9)
_cell_angle_beta 101.016(15)
_cell_angle_gamma 104.51(2)
_cell_formula_units_Z 3
_cell_length_a 10.443(4)
_cell_length_b 15.018(2)
_cell_length_c 23.5459(17)
_cell_measurement_reflns_used 6145
_cell_measurement_temperature 120(2)
_cell_measurement_theta_max 29.9990
_cell_measurement_theta_min 2.9114
_cell_volume 3360.1(15)
_computing_cell_refinement 'CrysAlis RED, Oxford Diffraction Ltd.,'
_computing_data_collection 'CrysAlis CCD, Oxford Diffraction Ltd.,'
_computing_data_reduction 'CrysAlis RED, Oxford Diffraction Ltd.,'
_computing_molecular_graphics Ortep3
_computing_publication_material Shelx97
_computing_structure_refinement 'SHELXL-97 (Sheldrick, 1997)'
_computing_structure_solution 'SHELXS-97 (Sheldrick, 1997)'
_diffrn_ambient_temperature 150(2)
_diffrn_detector_area_resol_mean 15.9948
_diffrn_measured_fraction_theta_full 0.997
_diffrn_measured_fraction_theta_max 0.995
_diffrn_radiation_monochromator graphite
_diffrn_radiation_source 'Enhance (Mo) X-ray Source'
_diffrn_radiation_type MoK\a
_diffrn_radiation_wavelength 0.71073
_diffrn_reflns_av_R_equivalents 0.0846
_diffrn_reflns_av_sigmaI/netI 0.2283
_diffrn_reflns_limit_h_max 14
_diffrn_reflns_limit_h_min -14
_diffrn_reflns_limit_k_max 20
_diffrn_reflns_limit_k_min -21
_diffrn_reflns_limit_l_max 33
_diffrn_reflns_limit_l_min -33
_diffrn_reflns_number 47062
_diffrn_reflns_theta_full 25.00
_diffrn_reflns_theta_max 30.00
_diffrn_reflns_theta_min 2.93
_exptl_absorpt_coefficient_mu 0.915
_exptl_absorpt_correction_T_max 0.9222
_exptl_absorpt_correction_T_min 0.8310
_exptl_absorpt_correction_type multi-scan
_exptl_absorpt_process_details
;
CrysAlis RED, Oxford Diffraction Ltd.,
Version 1.171.29.9 (release 23-03-2006 CrysAlis171 .NET)
(compiled Mar 23 2006,23:39:28)
Empirical absorption correction using spherical harmonics,
 implemented in SCALE3 ABSPACK scaling algorithm.
;
_exptl_crystal_colour colourless
_exptl_crystal_density_diffrn 1.370
_exptl_crystal_density_method 'not measured'
_exptl_crystal_description block
_exptl_crystal_F_000 1436
_exptl_crystal_size_max 0.21
_exptl_crystal_size_mid 0.11
_exptl_crystal_size_min 0.09
_refine_diff_density_max 1.373
_refine_diff_density_min -0.454
_refine_diff_density_rms 0.076
_refine_ls_extinction_method none
_refine_ls_goodness_of_fit_ref 0.817
_refine_ls_hydrogen_treatment RIDING
_refine_ls_matrix_type full
_refine_ls_number_parameters 752
_refine_ls_number_reflns 19513
_refine_ls_number_restraints 0
_refine_ls_restrained_S_all 0.817
_refine_ls_R_factor_all 0.1801
_refine_ls_R_factor_gt 0.0488
_refine_ls_shift/su_max 0.006
_refine_ls_shift/su_mean 0.000
_refine_ls_structure_factor_coef Fsqd
_refine_ls_weighting_details 'calc w=1/[\s^2^(Fo^2^)+(0.0000P)^2^+0.0000P] where P=(Fo^2^+2Fc^2^)/3'
_refine_ls_weighting_scheme calc
_refine_ls_wR_factor_gt 0.0531
_refine_ls_wR_factor_ref 0.0600
_reflns_number_gt 6019
_reflns_number_total 19513
_reflns_threshold_expression >2sigma(I)
_cod_data_source_file ic702186g-file006.cif
_cod_data_source_block pg050
_cod_depositor_comments
;
The following automatic conversions were performed:
'_symmetry_cell_setting' value 'Triclinic' changed to 'triclinic'
according to '/home/saulius/struct/CIF-dictionaries/cif_core.dic'
dictionary named 'cif_core.dic' version 2.4.1 from 2010-06-29.

Automatic conversion script
Id: cif_fix_enum 1527 2010-12-29 10:47:43Z saulius 

2021-12-16
Z value and formula fixed to values more according to usual
chemical conventions.                 miguel
;
_cod_original_formula_sum 'C130 H186 Ag6 N20 O6'
_cod_original_formula_weight 2772.26
_cod_original_formula_units_Z 1
_cod_database_code 4304643

loop_
_symmetry_equiv_pos_as_xyz
'x, y, z'
'-x, -y, -z'

loop_
_atom_site_label
_atom_site_type_symbol
_atom_site_fract_x
_atom_site_fract_y
_atom_site_fract_z
_atom_site_U_iso_or_equiv
_atom_site_adp_type
_atom_site_occupancy
_atom_site_symmetry_multiplicity
_atom_site_calc_flag
_atom_site_refinement_flags
_atom_site_disorder_assembly
_atom_site_disorder_group
Ag1 Ag 0.30976(3) 0.29611(2) 0.173671(14) 0.05380(10) Uani 1 1 d . . .
Ag2 Ag 0.57255(3) 0.39752(2) 0.112935(14) 0.05371(10) Uani 1 1 d . . .
Ag3 Ag 0.61752(4) 0.05474(2) 0.456976(14) 0.06137(11) Uani 1 1 d . . .
O1 O 0.4897(3) 0.65649(18) 0.18819(12) 0.0601(8) Uani 1 1 d . . .
O2 O 0.3442(3) 0.03017(18) 0.07478(12) 0.0747(10) Uani 1 1 d . . .
O3 O 0.7644(3) 0.28756(19) 0.61864(12) 0.0755(10) Uani 1 1 d . . .
N1 N 0.2383(3) 0.4496(2) 0.26392(15) 0.0512(9) Uani 1 1 d . . .
N2 N 0.2722(3) 0.4930(2) 0.18696(14) 0.0461(9) Uani 1 1 d . . .
N3 N 0.5741(4) 0.5345(2) 0.15436(13) 0.0421(9) Uani 1 1 d . . .
N4 N 0.7099(4) 0.2573(2) 0.05157(15) 0.0550(10) Uani 1 1 d . . .
N5 N 0.4965(4) 0.1899(2) 0.03802(13) 0.0470(9) Uani 1 1 d . . .
N6 N 0.3165(3) 0.1578(2) 0.13993(15) 0.0474(9) Uani 1 1 d . . .
N7 N 0.6193(5) -0.1051(3) 0.34667(17) 0.0757(13) Uani 1 1 d . . .
N8 N 0.4220(5) -0.1242(3) 0.36358(16) 0.0666(11) Uani 1 1 d . . .
N9 N 0.6816(3) 0.1857(2) 0.52162(15) 0.0490(9) Uani 1 1 d . . .
C1 C 0.2766(4) 0.4209(3) 0.21200(18) 0.0450(11) Uani 1 1 d . . .
C2 C 0.2101(4) 0.5349(3) 0.26887(18) 0.0554(12) Uani 1 1 d . . .
H2 H 0.1804 0.5684 0.3006 0.066 Uiso 1 1 calc R . .
C3 C 0.2322(4) 0.5613(3) 0.2211(2) 0.0606(13) Uani 1 1 d . . .
H3 H 0.2219 0.6180 0.2121 0.073 Uiso 1 1 calc R . .
C4 C 0.2238(5) 0.3944(3) 0.3087(2) 0.0655(14) Uani 1 1 d . . .
C5 C 0.1019(5) 0.3063(3) 0.28172(19) 0.115(2) Uani 1 1 d . . .
H5A H 0.0179 0.3250 0.2766 0.173 Uiso 1 1 calc R . .
H5B H 0.1001 0.2651 0.3086 0.173 Uiso 1 1 calc R . .
H5C H 0.1078 0.2712 0.2423 0.173 Uiso 1 1 calc R . .
C6 C 0.3482(6) 0.3617(4) 0.3235(2) 0.120(2) Uani 1 1 d . . .
H6A H 0.3508 0.3146 0.2877 0.179 Uiso 1 1 calc R . .
H6B H 0.3434 0.3322 0.3564 0.179 Uiso 1 1 calc R . .
H6C H 0.4312 0.4171 0.3359 0.179 Uiso 1 1 calc R . .
C7 C 0.2087(6) 0.4543(3) 0.36529(19) 0.129(2) Uani 1 1 d . . .
H7A H 0.2833 0.5153 0.3799 0.193 Uiso 1 1 calc R . .
H7B H 0.2123 0.4200 0.3961 0.193 Uiso 1 1 calc R . .
H7C H 0.1205 0.4672 0.3571 0.193 Uiso 1 1 calc R . .
C8 C 0.3302(4) 0.5046(2) 0.13696(15) 0.0472(11) Uani 1 1 d . . .
H8A H 0.2747 0.5315 0.1105 0.057 Uiso 1 1 calc R . .
H8B H 0.3304 0.4416 0.1127 0.057 Uiso 1 1 calc R . .
C9 C 0.4764(5) 0.5724(3) 0.16230(17) 0.0467(11) Uani 1 1 d . . .
C10 C 0.7119(4) 0.5978(3) 0.17872(18) 0.0445(11) Uani 1 1 d . . .
C11 C 0.7686(5) 0.6571(3) 0.1453(2) 0.0542(12) Uani 1 1 d . . .
C12 C 0.6859(5) 0.6595(3) 0.0863(2) 0.0758(15) Uani 1 1 d . . .
H12 H 0.5997 0.6041 0.0737 0.091 Uiso 1 1 calc R . .
C13 C 0.6445(5) 0.7495(4) 0.0941(2) 0.120(2) Uani 1 1 d . . .
H13A H 0.6132 0.7618 0.1310 0.180 Uiso 1 1 calc R . .
H13B H 0.5700 0.7416 0.0592 0.180 Uiso 1 1 calc R . .
H13C H 0.7232 0.8038 0.0972 0.180 Uiso 1 1 calc R . .
C14 C 0.7562(6) 0.6475(3) 0.0362(2) 0.128(2) Uani 1 1 d . . .
H14A H 0.8462 0.6964 0.0489 0.191 Uiso 1 1 calc R . .
H14B H 0.7003 0.6548 0.0001 0.191 Uiso 1 1 calc R . .
H14C H 0.7678 0.5835 0.0270 0.191 Uiso 1 1 calc R . .
C15 C 0.9029(5) 0.7133(3) 0.1685(2) 0.0715(15) Uani 1 1 d . . .
H15 H 0.9436 0.7532 0.1466 0.086 Uiso 1 1 calc R . .
C16 C 0.9787(5) 0.7131(3) 0.2218(3) 0.0787(16) Uani 1 1 d . . .
H16 H 1.0707 0.7540 0.2372 0.094 Uiso 1 1 calc R . .
C17 C 0.9251(5) 0.6551(3) 0.25392(19) 0.0694(14) Uani 1 1 d . . .
H17 H 0.9799 0.6558 0.2913 0.083 Uiso 1 1 calc R . .
C18 C 0.7907(5) 0.5949(3) 0.23228(19) 0.0502(11) Uani 1 1 d . . .
C19 C 0.7314(5) 0.5290(3) 0.26741(19) 0.0762(15) Uani 1 1 d . . .
H19 H 0.6575 0.4732 0.2372 0.091 Uiso 1 1 calc R . .
C20 C 0.8310(6) 0.4879(3) 0.29942(19) 0.121(2) Uani 1 1 d . . .
H20A H 0.8786 0.4606 0.2713 0.182 Uiso 1 1 calc R . .
H20B H 0.7812 0.4374 0.3143 0.182 Uiso 1 1 calc R . .
H20C H 0.8980 0.5388 0.3335 0.182 Uiso 1 1 calc R . .
C21 C 0.6628(5) 0.5786(3) 0.3096(2) 0.0990(18) Uani 1 1 d . . .
H21A H 0.7319 0.6331 0.3408 0.148 Uiso 1 1 calc R . .
H21B H 0.6160 0.5332 0.3287 0.148 Uiso 1 1 calc R . .
H21C H 0.5958 0.6017 0.2868 0.148 Uiso 1 1 calc R . .
C22 C 0.5968(5) 0.2723(3) 0.06725(17) 0.0452(11) Uani 1 1 d . . .
C23 C 0.5448(5) 0.1241(3) 0.00511(17) 0.0594(13) Uani 1 1 d . . .
H23 H 0.4933 0.0606 -0.0189 0.071 Uiso 1 1 calc R . .
C24 C 0.6760(5) 0.1659(3) 0.01328(19) 0.0603(13) Uani 1 1 d . . .
H24 H 0.7369 0.1381 -0.0042 0.072 Uiso 1 1 calc R . .
C25 C 0.8511(5) 0.3269(4) 0.0746(2) 0.0768(15) Uani 1 1 d . . .
C26 C 0.8892(4) 0.3547(3) 0.1428(2) 0.124(2) Uani 1 1 d . . .
H26A H 0.8166 0.3753 0.1575 0.185 Uiso 1 1 calc R . .
H26B H 0.9755 0.4076 0.1589 0.185 Uiso 1 1 calc R . .
H26C H 0.9003 0.2994 0.1564 0.185 Uiso 1 1 calc R . .
C27 C 0.9522(5) 0.2832(3) 0.0510(2) 0.1091(19) Uani 1 1 d . . .
H27A H 0.9596 0.2303 0.0679 0.164 Uiso 1 1 calc R . .
H27B H 1.0421 0.3322 0.0628 0.164 Uiso 1 1 calc R . .
H27C H 0.9209 0.2588 0.0068 0.164 Uiso 1 1 calc R . .
C28 C 0.8488(5) 0.4155(3) 0.0535(2) 0.117(2) Uani 1 1 d . . .
H28A H 0.8109 0.3960 0.0096 0.175 Uiso 1 1 calc R . .
H28B H 0.9424 0.4593 0.0642 0.175 Uiso 1 1 calc R . .
H28C H 0.7918 0.4481 0.0733 0.175 Uiso 1 1 calc R . .
C29 C 0.3592(4) 0.1713(3) 0.04519(16) 0.0540(12) Uani 1 1 d . . .
H29A H 0.2928 0.1357 0.0055 0.065 Uiso 1 1 calc R . .
H29B H 0.3413 0.2330 0.0599 0.065 Uiso 1 1 calc R . .
C30 C 0.3387(4) 0.1129(3) 0.0897(2) 0.0530(12) Uani 1 1 d . . .
C31 C 0.2900(6) 0.1035(3) 0.1809(2) 0.0546(12) Uani 1 1 d . . .
C32 C 0.3954(7) 0.1141(4) 0.2304(3) 0.0792(16) Uani 1 1 d . . .
C33 C 0.5409(7) 0.1774(5) 0.2391(3) 0.119(2) Uani 1 1 d . . .
H33 H 0.5333 0.2315 0.2219 0.143 Uiso 1 1 calc R . .
C34 C 0.6225(6) 0.2215(4) 0.3045(3) 0.169(3) Uani 1 1 d . . .
H34A H 0.5756 0.2613 0.3261 0.253 Uiso 1 1 calc R . .
H34B H 0.7141 0.2614 0.3065 0.253 Uiso 1 1 calc R . .
H34C H 0.6305 0.1704 0.3231 0.253 Uiso 1 1 calc R . .
C35 C 0.6172(6) 0.1228(5) 0.2039(3) 0.171(3) Uani 1 1 d . . .
H35A H 0.6176 0.0650 0.2164 0.257 Uiso 1 1 calc R . .
H35B H 0.7118 0.1636 0.2117 0.257 Uiso 1 1 calc R . .
H35C H 0.5720 0.1045 0.1606 0.257 Uiso 1 1 calc R . .
C36 C 0.3642(8) 0.0640(5) 0.2719(3) 0.117(2) Uani 1 1 d . . .
H36 H 0.4349 0.0677 0.3052 0.140 Uiso 1 1 calc R . .
C37 C 0.2339(10) 0.0103(5) 0.2647(3) 0.128(3) Uani 1 1 d . . .
H37 H 0.2142 -0.0214 0.2941 0.154 Uiso 1 1 calc R . .
C38 C 0.1307(7) 0.0006(4) 0.2168(3) 0.117(2) Uani 1 1 d . . .
H38 H 0.0411 -0.0394 0.2126 0.140 Uiso 1 1 calc R . .
C39 C 0.1536(6) 0.0479(3) 0.1740(2) 0.0716(15) Uani 1 1 d . . .
C40 C 0.0397(7) 0.0375(4) 0.1212(3) 0.109(2) Uani 1 1 d . . .
H40 H 0.0716 0.0908 0.1034 0.130 Uiso 1 1 calc R . .
C41 C 0.0122(6) -0.0546(4) 0.0739(2) 0.155(3) Uani 1 1 d . . .
H41A H 0.0963 -0.0567 0.0617 0.233 Uiso 1 1 calc R . .
H41B H -0.0594 -0.0592 0.0388 0.233 Uiso 1 1 calc R . .
H41C H -0.0183 -0.1086 0.0901 0.233 Uiso 1 1 calc R . .
C42 C -0.0904(6) 0.0469(4) 0.1392(3) 0.162(3) Uani 1 1 d . . .
H42A H -0.1245 -0.0044 0.1569 0.243 Uiso 1 1 calc R . .
H42B H -0.1604 0.0418 0.1033 0.243 Uiso 1 1 calc R . .
H42C H -0.0697 0.1095 0.1688 0.243 Uiso 1 1 calc R . .
C43 C 0.5527(6) -0.0675(3) 0.38536(19) 0.0642(14) Uani 1 1 d . . .
C44 C 0.4078(6) -0.1947(3) 0.3123(2) 0.0864(19) Uani 1 1 d . . .
H44 H 0.3249 -0.2428 0.2887 0.104 Uiso 1 1 calc R . .
C45 C 0.5274(7) -0.1845(3) 0.3016(2) 0.0862(19) Uani 1 1 d . . .
H45 H 0.5481 -0.2238 0.2691 0.103 Uiso 1 1 calc R . .
C46 C 0.7675(7) -0.0671(4) 0.3509(3) 0.0903(17) Uani 1 1 d . . .
C47 C 0.8480(6) -0.0641(5) 0.4112(3) 0.187(3) Uani 1 1 d . . .
H47A H 0.8033 -0.0417 0.4422 0.281 Uiso 1 1 calc R . .
H47B H 0.9409 -0.0201 0.4203 0.281 Uiso 1 1 calc R . .
H47C H 0.8526 -0.1286 0.4108 0.281 Uiso 1 1 calc R . .
C48 C 0.8046(7) -0.1312(4) 0.3037(3) 0.242(5) Uani 1 1 d . . .
H48A H 0.7634 -0.1982 0.3023 0.363 Uiso 1 1 calc R . .
H48B H 0.9046 -0.1162 0.3130 0.363 Uiso 1 1 calc R . .
H48C H 0.7706 -0.1218 0.2644 0.363 Uiso 1 1 calc R . .
C49 C 0.8036(6) 0.0289(4) 0.3440(3) 0.170(3) Uani 1 1 d . . .
H49A H 0.7376 0.0311 0.3091 0.254 Uiso 1 1 calc R . .
H49B H 0.8958 0.0457 0.3379 0.254 Uiso 1 1 calc R . .
H49C H 0.8018 0.0749 0.3806 0.254 Uiso 1 1 calc R . .
C50 C 0.6883(5) 0.1219(3) 0.60727(18) 0.0692(14) Uani 1 1 d . . .
H50A H 0.6618 0.0609 0.5746 0.083 Uiso 1 1 calc R . .
H50B H 0.7718 0.1255 0.6370 0.083 Uiso 1 1 calc R . .
C51 C 0.7175(5) 0.2063(3) 0.5812(2) 0.0589(13) Uani 1 1 d . . .
C52 C 0.6881(5) 0.2676(3) 0.49877(17) 0.0512(12) Uani 1 1 d . . .
C53 C 0.8026(5) 0.3096(3) 0.48115(18) 0.0546(12) Uani 1 1 d . . .
C54 C 0.9235(5) 0.2714(3) 0.4861(2) 0.0732(14) Uani 1 1 d . . .
H54 H 0.8877 0.2012 0.4816 0.088 Uiso 1 1 calc R . .
C55 C 1.0242(5) 0.3177(4) 0.5479(2) 0.121(2) Uani 1 1 d . . .
H55A H 1.0684 0.3855 0.5523 0.182 Uiso 1 1 calc R . .
H55B H 1.0940 0.2847 0.5520 0.182 Uiso 1 1 calc R . .
H55C H 0.9753 0.3126 0.5792 0.182 Uiso 1 1 calc R . .
C56 C 0.9951(5) 0.2818(3) 0.4368(2) 0.1061(19) Uani 1 1 d . . .
H56A H 0.9273 0.2560 0.3974 0.159 Uiso 1 1 calc R . .
H56B H 1.0619 0.2462 0.4378 0.159 Uiso 1 1 calc R . .
H56C H 1.0424 0.3498 0.4432 0.159 Uiso 1 1 calc R . .
C57 C 0.8034(5) 0.3887(3) 0.45996(19) 0.0746(16) Uani 1 1 d . . .
H57 H 0.8812 0.4186 0.4480 0.089 Uiso 1 1 calc R . .
C58 C 0.6954(7) 0.4247(3) 0.4558(2) 0.0852(18) Uani 1 1 d . . .
H58 H 0.6989 0.4795 0.4417 0.102 Uiso 1 1 calc R . .
C59 C 0.5812(5) 0.3810(3) 0.47227(19) 0.0751(15) Uani 1 1 d . . .
H59 H 0.5052 0.4052 0.4690 0.090 Uiso 1 1 calc R . .
C60 C 0.5771(5) 0.3019(3) 0.49352(18) 0.0570(12) Uani 1 1 d . . .
C61 C 0.4481(5) 0.2516(4) 0.5087(2) 0.0834(16) Uani 1 1 d . . .
H61 H 0.4736 0.2062 0.5306 0.100 Uiso 1 1 calc R . .
C62 C 0.3369(5) 0.1926(4) 0.4556(2) 0.132(2) Uani 1 1 d . . .
H62A H 0.2604 0.1573 0.4683 0.199 Uiso 1 1 calc R . .
H62B H 0.3695 0.1469 0.4299 0.199 Uiso 1 1 calc R . .
H62C H 0.3060 0.2339 0.4328 0.199 Uiso 1 1 calc R . .
C63 C 0.4032(6) 0.3178(4) 0.5508(3) 0.178(3) Uani 1 1 d . . .
H63A H 0.3858 0.3682 0.5332 0.267 Uiso 1 1 calc R . .
H63B H 0.4750 0.3471 0.5890 0.267 Uiso 1 1 calc R . .
H63C H 0.3189 0.2823 0.5585 0.267 Uiso 1 1 calc R . .
C111 C 0.3573(9) 0.8622(5) 0.1485(3) 0.214(5) Uani 1 1 d . . .
H11A H 0.3741 0.8822 0.1926 0.320 Uiso 1 1 calc R . .
H11B H 0.3212 0.9076 0.1316 0.320 Uiso 1 1 calc R . .
H11C H 0.4435 0.8611 0.1380 0.320 Uiso 1 1 calc R . .
C222 C 0.2520(16) 0.7605(9) 0.1222(6) 0.179(7) Uani 1 1 d . . .
N111 N 0.2074(18) 0.6946(7) 0.1114(7) 0.268(6) Uani 1 1 d . . .

loop_
_atom_site_aniso_label
_atom_site_aniso_U_11
_atom_site_aniso_U_22
_atom_site_aniso_U_33
_atom_site_aniso_U_23
_atom_site_aniso_U_13
_atom_site_aniso_U_12
Ag1 0.0639(3) 0.0409(2) 0.0553(2) 0.01009(16) 0.01488(19) 0.01779(19)
Ag2 0.0582(3) 0.0395(2) 0.0551(2) -0.00048(16) 0.01469(19) 0.01336(19)
Ag3 0.0767(3) 0.0483(2) 0.0527(2) 0.00044(17) 0.0167(2) 0.0210(2)
O1 0.061(2) 0.0371(17) 0.075(2) 0.0002(15) 0.0225(17) 0.0132(16)
O2 0.120(3) 0.0337(17) 0.072(2) 0.0084(16) 0.038(2) 0.0234(19)
O3 0.108(3) 0.0484(19) 0.0495(19) -0.0008(15) 0.0090(18) 0.0101(19)
N1 0.061(3) 0.042(2) 0.047(2) 0.0105(19) 0.020(2) 0.007(2)
N2 0.042(2) 0.045(2) 0.047(2) 0.0077(18) 0.0131(18) 0.0099(18)
N3 0.046(3) 0.041(2) 0.040(2) 0.0069(16) 0.0150(19) 0.017(2)
N4 0.059(3) 0.049(2) 0.055(2) 0.0086(19) 0.018(2) 0.017(2)
N5 0.056(3) 0.041(2) 0.039(2) 0.0069(17) 0.0096(19) 0.011(2)
N6 0.059(3) 0.036(2) 0.048(2) 0.0172(18) 0.012(2) 0.0145(19)
N7 0.117(4) 0.052(3) 0.056(3) 0.004(2) 0.038(3) 0.021(3)
N8 0.099(4) 0.046(2) 0.045(3) 0.006(2) 0.018(3) 0.012(3)
N9 0.063(3) 0.037(2) 0.043(2) 0.0045(18) 0.018(2) 0.0116(19)
C1 0.035(3) 0.050(3) 0.051(3) 0.020(2) 0.013(2) 0.010(2)
C2 0.061(3) 0.047(3) 0.056(3) -0.003(2) 0.027(3) 0.020(3)
C3 0.064(3) 0.046(3) 0.072(3) 0.008(3) 0.033(3) 0.015(3)
C4 0.083(4) 0.065(3) 0.050(3) 0.022(3) 0.019(3) 0.020(3)
C5 0.151(6) 0.088(4) 0.071(4) 0.031(3) 0.023(4) -0.028(4)
C6 0.153(6) 0.157(6) 0.093(5) 0.083(4) 0.051(4) 0.069(5)
C7 0.232(7) 0.094(4) 0.057(4) 0.021(3) 0.073(4) 0.020(4)
C8 0.057(3) 0.041(2) 0.039(3) 0.0009(19) 0.011(2) 0.017(2)
C9 0.050(3) 0.042(3) 0.042(3) 0.011(2) 0.014(2) 0.005(3)
C10 0.052(3) 0.035(2) 0.044(3) 0.000(2) 0.016(3) 0.015(2)
C11 0.056(4) 0.049(3) 0.058(3) 0.016(2) 0.022(3) 0.011(3)
C12 0.077(4) 0.074(4) 0.069(4) 0.036(3) 0.015(3) -0.002(3)
C13 0.135(6) 0.175(6) 0.120(5) 0.100(5) 0.064(4) 0.094(5)
C14 0.209(7) 0.119(5) 0.078(4) 0.046(4) 0.050(5) 0.065(5)
C15 0.059(4) 0.074(4) 0.088(4) 0.038(3) 0.026(3) 0.015(3)
C16 0.044(4) 0.072(4) 0.110(5) 0.015(3) 0.020(4) 0.011(3)
C17 0.066(4) 0.072(3) 0.057(3) 0.005(3) -0.002(3) 0.024(3)
C18 0.055(3) 0.046(3) 0.045(3) 0.006(2) 0.010(3) 0.016(3)
C19 0.103(5) 0.079(4) 0.033(3) 0.010(3) 0.008(3) 0.018(3)
C20 0.218(7) 0.104(4) 0.057(4) 0.034(3) 0.010(4) 0.085(5)
C21 0.100(5) 0.118(5) 0.085(4) 0.043(3) 0.036(4) 0.022(4)
C22 0.045(3) 0.037(3) 0.053(3) 0.013(2) 0.015(2) 0.009(2)
C23 0.090(4) 0.034(3) 0.051(3) 0.003(2) 0.023(3) 0.018(3)
C24 0.074(4) 0.052(3) 0.065(3) 0.013(3) 0.030(3) 0.032(3)
C25 0.055(4) 0.074(4) 0.091(4) 0.009(3) 0.020(3) 0.013(3)
C26 0.060(4) 0.161(5) 0.094(5) -0.018(4) 0.004(3) -0.001(4)
C27 0.068(4) 0.103(4) 0.149(5) 0.006(4) 0.040(4) 0.033(4)
C28 0.074(4) 0.079(4) 0.213(7) 0.051(4) 0.070(4) 0.017(3)
C29 0.057(3) 0.045(3) 0.046(3) -0.002(2) 0.006(2) 0.011(2)
C30 0.053(3) 0.043(3) 0.055(3) 0.011(3) 0.012(3) 0.006(3)
C31 0.070(4) 0.043(3) 0.051(3) 0.012(2) 0.014(3) 0.020(3)
C32 0.114(6) 0.067(4) 0.071(4) 0.029(3) 0.029(4) 0.041(4)
C33 0.102(6) 0.154(6) 0.101(6) 0.055(5) -0.008(5) 0.045(5)
C34 0.163(7) 0.158(6) 0.157(7) 0.018(5) -0.047(5) 0.092(5)
C35 0.111(6) 0.263(9) 0.111(6) 0.015(5) 0.013(5) 0.057(6)
C36 0.174(8) 0.110(6) 0.085(5) 0.041(4) 0.020(5) 0.073(5)
C37 0.220(11) 0.111(6) 0.093(6) 0.066(5) 0.074(7) 0.060(7)
C38 0.146(7) 0.094(5) 0.127(6) 0.059(5) 0.060(6) 0.025(5)
C39 0.094(5) 0.061(3) 0.071(4) 0.029(3) 0.038(4) 0.022(3)
C40 0.087(5) 0.087(5) 0.126(6) 0.054(4) 0.008(5) -0.026(4)
C41 0.099(5) 0.193(7) 0.110(5) 0.004(5) 0.012(4) -0.018(5)
C42 0.091(6) 0.120(6) 0.259(9) 0.054(5) 0.029(6) 0.018(5)
C43 0.093(4) 0.047(3) 0.055(3) 0.014(2) 0.034(3) 0.017(3)
C44 0.140(6) 0.057(3) 0.047(3) 0.000(3) 0.028(4) 0.015(4)
C45 0.151(6) 0.053(3) 0.054(3) -0.003(3) 0.046(4) 0.033(4)
C46 0.106(6) 0.072(4) 0.106(5) 0.024(4) 0.053(4) 0.031(4)
C47 0.110(6) 0.307(10) 0.211(8) 0.151(8) 0.061(6) 0.097(6)
C48 0.201(8) 0.164(7) 0.317(10) -0.081(6) 0.193(8) 0.022(6)
C49 0.169(7) 0.091(5) 0.294(9) 0.094(6) 0.120(7) 0.039(5)
C50 0.084(4) 0.068(3) 0.049(3) 0.012(3) 0.005(3) 0.026(3)
C51 0.064(4) 0.051(3) 0.063(4) 0.018(3) 0.017(3) 0.018(3)
C52 0.054(3) 0.054(3) 0.040(3) 0.005(2) 0.010(2) 0.016(3)
C53 0.058(4) 0.053(3) 0.047(3) 0.006(2) 0.011(3) 0.016(3)
C54 0.060(4) 0.077(4) 0.078(4) 0.013(3) 0.022(3) 0.019(3)
C55 0.066(4) 0.181(6) 0.100(5) 0.027(4) 0.003(4) 0.035(4)
C56 0.083(4) 0.129(5) 0.099(4) 0.020(4) 0.045(4) 0.016(4)
C57 0.080(5) 0.070(4) 0.066(4) 0.027(3) 0.017(3) 0.004(3)
C58 0.115(6) 0.069(4) 0.074(4) 0.037(3) 0.009(4) 0.032(4)
C59 0.094(5) 0.071(4) 0.064(4) 0.017(3) 0.013(3) 0.042(3)
C60 0.068(4) 0.057(3) 0.048(3) 0.012(2) 0.013(3) 0.029(3)
C61 0.071(4) 0.104(5) 0.103(5) 0.042(4) 0.043(4) 0.049(4)
C62 0.089(5) 0.142(6) 0.135(6) 0.025(4) 0.028(4) -0.005(4)
C63 0.128(6) 0.150(6) 0.216(7) -0.041(5) 0.111(6) 0.009(5)
C111 0.376(14) 0.167(7) 0.135(7) 0.037(6) 0.136(8) 0.102(9)
C222 0.310(19) 0.227(14) 0.159(10) 0.131(11) 0.143(11) 0.226(16)
N111 0.373(13) 0.221(11) 0.333(12) 0.161(11) 0.191(10) 0.158(12)

loop_
_atom_type_symbol
_atom_type_description
_atom_type_scat_dispersion_real
_atom_type_scat_dispersion_imag
_atom_type_scat_source
C C 0.0030 0.0020 'International Tables Vol C Tables 4.2.6.8 and 6.1.1.4'
H H 0.0000 0.0000 'International Tables Vol C Tables 4.2.6.8 and 6.1.1.4'
N N 0.0060 0.0030 'International Tables Vol C Tables 4.2.6.8 and 6.1.1.4'
O O 0.0110 0.0060 'International Tables Vol C Tables 4.2.6.8 and 6.1.1.4'
Ag Ag -0.8970 1.1020 'International Tables Vol C Tables 4.2.6.8 and 6.1.1.4'

loop_
_geom_angle_atom_site_label_1
_geom_angle_atom_site_label_2
_geom_angle_atom_site_label_3
_geom_angle
_geom_angle_site_symmetry_1
_geom_angle_site_symmetry_3
_geom_angle_publ_flag
C1 Ag1 N6 170.31(14) . . ?
C22 Ag2 N3 170.84(15) . . ?
C43 Ag3 N9 173.51(15) . . ?
C1 N1 C2 111.4(3) . . ?
C1 N1 C4 125.0(4) . . ?
C2 N1 C4 123.6(4) . . ?
C1 N2 C3 111.7(3) . . ?
C1 N2 C8 122.9(3) . . ?
C3 N2 C8 124.2(3) . . ?
C9 N3 C10 116.4(3) . . ?
C9 N3 Ag2 132.9(3) . . ?
C10 N3 Ag2 110.7(2) . . ?
C22 N4 C24 109.6(4) . . ?
C22 N4 C25 125.5(4) . . ?
C24 N4 C25 124.8(4) . . ?
C22 N5 C23 111.3(4) . . ?
C22 N5 C29 123.4(4) . . ?
C23 N5 C29 125.1(4) . . ?
C30 N6 C31 116.4(3) . . ?
C30 N6 Ag1 133.1(3) . . ?
C31 N6 Ag1 110.5(2) . . ?
C43 N7 C45 109.7(5) . . ?
C43 N7 C46 125.6(4) . . ?
C45 N7 C46 124.8(5) . . ?
C43 N8 C44 110.5(4) . . ?
C43 N8 C50 126.4(4) . 2_656 ?
C44 N8 C50 122.6(5) . 2_656 ?
C51 N9 C52 114.9(3) . . ?
C51 N9 Ag3 129.7(3) . . ?
C52 N9 Ag3 115.4(3) . . ?
N2 C1 N1 102.5(3) . . ?
N2 C1 Ag1 126.3(3) . . ?
N1 C1 Ag1 130.8(3) . . ?
C3 C2 N1 106.5(4) . . ?
C3 C2 H2 126.8 . . ?
N1 C2 H2 126.8 . . ?
C2 C3 N2 107.9(4) . . ?
C2 C3 H3 126.0 . . ?
N2 C3 H3 126.0 . . ?
N1 C4 C6 109.8(4) . . ?
N1 C4 C5 109.4(4) . . ?
C6 C4 C5 107.4(4) . . ?
N1 C4 C7 110.8(4) . . ?
C6 C4 C7 109.2(4) . . ?
C5 C4 C7 110.1(4) . . ?
C4 C5 H5A 109.5 . . ?
C4 C5 H5B 109.5 . . ?
H5A C5 H5B 109.5 . . ?
C4 C5 H5C 109.5 . . ?
H5A C5 H5C 109.5 . . ?
H5B C5 H5C 109.5 . . ?
C4 C6 H6A 109.5 . . ?
C4 C6 H6B 109.5 . . ?
H6A C6 H6B 109.5 . . ?
C4 C6 H6C 109.5 . . ?
H6A C6 H6C 109.5 . . ?
H6B C6 H6C 109.5 . . ?
C4 C7 H7A 109.5 . . ?
C4 C7 H7B 109.5 . . ?
H7A C7 H7B 109.5 . . ?
C4 C7 H7C 109.5 . . ?
H7A C7 H7C 109.5 . . ?
H7B C7 H7C 109.5 . . ?
N2 C8 C9 108.5(3) . . ?
N2 C8 H8A 110.0 . . ?
C9 C8 H8A 110.0 . . ?
N2 C8 H8B 110.0 . . ?
C9 C8 H8B 110.0 . . ?
H8A C8 H8B 108.4 . . ?
O1 C9 N3 127.2(4) . . ?
O1 C9 C8 116.6(4) . . ?
N3 C9 C8 116.2(4) . . ?
C18 C10 C11 120.8(4) . . ?
C18 C10 N3 119.7(4) . . ?
C11 C10 N3 119.3(4) . . ?
C15 C11 C10 117.8(4) . . ?
C15 C11 C12 120.6(4) . . ?
C10 C11 C12 121.7(4) . . ?
C11 C12 C13 110.8(4) . . ?
C11 C12 C14 113.6(5) . . ?
C13 C12 C14 110.7(4) . . ?
C11 C12 H12 107.1 . . ?
C13 C12 H12 107.1 . . ?
C14 C12 H12 107.1 . . ?
C12 C13 H13A 109.5 . . ?
C12 C13 H13B 109.5 . . ?
H13A C13 H13B 109.5 . . ?
C12 C13 H13C 109.5 . . ?
H13A C13 H13C 109.5 . . ?
H13B C13 H13C 109.5 . . ?
C12 C14 H14A 109.5 . . ?
C12 C14 H14B 109.5 . . ?
H14A C14 H14B 109.5 . . ?
C12 C14 H14C 109.5 . . ?
H14A C14 H14C 109.5 . . ?
H14B C14 H14C 109.5 . . ?
C16 C15 C11 121.5(4) . . ?
C16 C15 H15 119.2 . . ?
C11 C15 H15 119.2 . . ?
C15 C16 C17 121.0(5) . . ?
C15 C16 H16 119.5 . . ?
C17 C16 H16 119.5 . . ?
C16 C17 C18 120.4(5) . . ?
C16 C17 H17 119.8 . . ?
C18 C17 H17 119.8 . . ?
C10 C18 C17 118.5(4) . . ?
C10 C18 C19 121.0(4) . . ?
C17 C18 C19 120.5(4) . . ?
C18 C19 C20 114.9(4) . . ?
C18 C19 C21 110.0(4) . . ?
C20 C19 C21 111.9(4) . . ?
C18 C19 H19 106.5 . . ?
C20 C19 H19 106.5 . . ?
C21 C19 H19 106.5 . . ?
C19 C20 H20A 109.5 . . ?
C19 C20 H20B 109.5 . . ?
H20A C20 H20B 109.5 . . ?
C19 C20 H20C 109.5 . . ?
H20A C20 H20C 109.5 . . ?
H20B C20 H20C 109.5 . . ?
C19 C21 H21A 109.5 . . ?
C19 C21 H21B 109.5 . . ?
H21A C21 H21B 109.5 . . ?
C19 C21 H21C 109.5 . . ?
H21A C21 H21C 109.5 . . ?
H21B C21 H21C 109.5 . . ?
N5 C22 N4 104.4(4) . . ?
N5 C22 Ag2 126.1(3) . . ?
N4 C22 Ag2 128.7(3) . . ?
C24 C23 N5 106.7(4) . . ?
C24 C23 H23 126.6 . . ?
N5 C23 H23 126.6 . . ?
C23 C24 N4 107.9(4) . . ?
C23 C24 H24 126.0 . . ?
N4 C24 H24 126.0 . . ?
N4 C25 C27 110.8(4) . . ?
N4 C25 C28 107.9(4) . . ?
C27 C25 C28 110.1(4) . . ?
N4 C25 C26 108.4(4) . . ?
C27 C25 C26 110.1(4) . . ?
C28 C25 C26 109.5(4) . . ?
C25 C26 H26A 109.5 . . ?
C25 C26 H26B 109.5 . . ?
H26A C26 H26B 109.5 . . ?
C25 C26 H26C 109.5 . . ?
H26A C26 H26C 109.5 . . ?
H26B C26 H26C 109.5 . . ?
C25 C27 H27A 109.5 . . ?
C25 C27 H27B 109.5 . . ?
H27A C27 H27B 109.5 . . ?
C25 C27 H27C 109.5 . . ?
H27A C27 H27C 109.5 . . ?
H27B C27 H27C 109.5 . . ?
C25 C28 H28A 109.5 . . ?
C25 C28 H28B 109.5 . . ?
H28A C28 H28B 109.5 . . ?
C25 C28 H28C 109.5 . . ?
H28A C28 H28C 109.5 . . ?
H28B C28 H28C 109.5 . . ?
N5 C29 C30 111.2(3) . . ?
N5 C29 H29A 109.4 . . ?
C30 C29 H29A 109.4 . . ?
N5 C29 H29B 109.4 . . ?
C30 C29 H29B 109.4 . . ?
H29A C29 H29B 108.0 . . ?
O2 C30 N6 127.8(4) . . ?
O2 C30 C29 117.0(4) . . ?
N6 C30 C29 115.2(4) . . ?
C32 C31 C39 121.4(5) . . ?
C32 C31 N6 119.2(5) . . ?
C39 C31 N6 119.0(5) . . ?
C36 C32 C31 117.9(6) . . ?
C36 C32 C33 120.8(6) . . ?
C31 C32 C33 121.3(5) . . ?
C32 C33 C35 110.7(6) . . ?
C32 C33 C34 114.2(6) . . ?
C35 C33 C34 110.2(5) . . ?
C32 C33 H33 107.1 . . ?
C35 C33 H33 107.1 . . ?
C34 C33 H33 107.1 . . ?
C33 C34 H34A 109.5 . . ?
C33 C34 H34B 109.5 . . ?
H34A C34 H34B 109.5 . . ?
C33 C34 H34C 109.5 . . ?
H34A C34 H34C 109.5 . . ?
H34B C34 H34C 109.5 . . ?
C33 C35 H35A 109.5 . . ?
C33 C35 H35B 109.5 . . ?
H35A C35 H35B 109.5 . . ?
C33 C35 H35C 109.5 . . ?
H35A C35 H35C 109.5 . . ?
H35B C35 H35C 109.5 . . ?
C37 C36 C32 120.4(7) . . ?
C37 C36 H36 119.8 . . ?
C32 C36 H36 119.8 . . ?
C36 C37 C38 121.7(7) . . ?
C36 C37 H37 119.1 . . ?
C38 C37 H37 119.1 . . ?
C37 C38 C39 121.2(7) . . ?
C37 C38 H38 119.4 . . ?
C39 C38 H38 119.4 . . ?
C38 C39 C31 117.3(6) . . ?
C38 C39 C40 121.2(6) . . ?
C31 C39 C40 121.5(5) . . ?
C39 C40 C41 110.2(6) . . ?
C39 C40 C42 112.8(6) . . ?
C41 C40 C42 111.6(5) . . ?
C39 C40 H40 107.3 . . ?
C41 C40 H40 107.3 . . ?
C42 C40 H40 107.3 . . ?
C40 C41 H41A 109.5 . . ?
C40 C41 H41B 109.5 . . ?
H41A C41 H41B 109.5 . . ?
C40 C41 H41C 109.5 . . ?
H41A C41 H41C 109.5 . . ?
H41B C41 H41C 109.5 . . ?
C40 C42 H42A 109.5 . . ?
C40 C42 H42B 109.5 . . ?
H42A C42 H42B 109.5 . . ?
C40 C42 H42C 109.5 . . ?
H42A C42 H42C 109.5 . . ?
H42B C42 H42C 109.5 . . ?
N8 C43 N7 104.5(4) . . ?
N8 C43 Ag3 123.9(4) . . ?
N7 C43 Ag3 131.3(4) . . ?
C45 C44 N8 108.2(5) . . ?
C45 C44 H44 125.9 . . ?
N8 C44 H44 125.9 . . ?
C44 C45 N7 107.0(5) . . ?
C44 C45 H45 126.5 . . ?
N7 C45 H45 126.5 . . ?
C49 C46 N7 112.0(5) . . ?
C49 C46 C48 108.9(5) . . ?
N7 C46 C48 109.8(5) . . ?
C49 C46 C47 108.7(5) . . ?
N7 C46 C47 108.7(5) . . ?
C48 C46 C47 108.6(6) . . ?
C46 C47 H47A 109.5 . . ?
C46 C47 H47B 109.5 . . ?
H47A C47 H47B 109.5 . . ?
C46 C47 H47C 109.5 . . ?
H47A C47 H47C 109.5 . . ?
H47B C47 H47C 109.5 . . ?
C46 C48 H48A 109.5 . . ?
C46 C48 H48B 109.5 . . ?
H48A C48 H48B 109.5 . . ?
C46 C48 H48C 109.5 . . ?
H48A C48 H48C 109.5 . . ?
H48B C48 H48C 109.5 . . ?
C46 C49 H49A 109.5 . . ?
C46 C49 H49B 109.5 . . ?
H49A C49 H49B 109.5 . . ?
C46 C49 H49C 109.5 . . ?
H49A C49 H49C 109.5 . . ?
H49B C49 H49C 109.5 . . ?
N8 C50 C51 109.4(4) 2_656 . ?
N8 C50 H50A 109.8 2_656 . ?
C51 C50 H50A 109.8 . . ?
N8 C50 H50B 109.8 2_656 . ?
C51 C50 H50B 109.8 . . ?
H50A C50 H50B 108.2 . . ?
O3 C51 N9 127.4(4) . . ?
O3 C51 C50 115.9(4) . . ?
N9 C51 C50 116.5(4) . . ?
C60 C52 C53 120.7(4) . . ?
C60 C52 N9 118.6(4) . . ?
C53 C52 N9 120.7(4) . . ?
C52 C53 C57 118.1(5) . . ?
C52 C53 C54 120.9(4) . . ?
C57 C53 C54 121.0(5) . . ?
C53 C54 C55 111.2(4) . . ?
C53 C54 C56 112.9(4) . . ?
C55 C54 C56 110.7(4) . . ?
C53 C54 H54 107.3 . . ?
C55 C54 H54 107.3 . . ?
C56 C54 H54 107.3 . . ?
C54 C55 H55A 109.5 . . ?
C54 C55 H55B 109.5 . . ?
H55A C55 H55B 109.5 . . ?
C54 C55 H55C 109.5 . . ?
H55A C55 H55C 109.5 . . ?
H55B C55 H55C 109.5 . . ?
C54 C56 H56A 109.5 . . ?
C54 C56 H56B 109.5 . . ?
H56A C56 H56B 109.5 . . ?
C54 C56 H56C 109.5 . . ?
H56A C56 H56C 109.5 . . ?
H56B C56 H56C 109.5 . . ?
C58 C57 C53 121.7(5) . . ?
C58 C57 H57 119.1 . . ?
C53 C57 H57 119.1 . . ?
C57 C58 C59 119.6(5) . . ?
C57 C58 H58 120.2 . . ?
C59 C58 H58 120.2 . . ?
C58 C59 C60 120.1(5) . . ?
C58 C59 H59 120.0 . . ?
C60 C59 H59 120.0 . . ?
C52 C60 C59 119.7(5) . . ?
C52 C60 C61 120.7(4) . . ?
C59 C60 C61 119.5(5) . . ?
C63 C61 C62 112.1(5) . . ?
C63 C61 C60 112.6(5) . . ?
C62 C61 C60 113.5(4) . . ?
C63 C61 H61 106.0 . . ?
C62 C61 H61 106.0 . . ?
C60 C61 H61 106.0 . . ?
C61 C62 H62A 109.5 . . ?
C61 C62 H62B 109.5 . . ?
H62A C62 H62B 109.5 . . ?
C61 C62 H62C 109.5 . . ?
H62A C62 H62C 109.5 . . ?
H62B C62 H62C 109.5 . . ?
C61 C63 H63A 109.5 . . ?
C61 C63 H63B 109.5 . . ?
H63A C63 H63B 109.5 . . ?
C61 C63 H63C 109.5 . . ?
H63A C63 H63C 109.5 . . ?
H63B C63 H63C 109.5 . . ?
C222 C111 H11A 109.5 . . ?
C222 C111 H11B 109.5 . . ?
H11A C111 H11B 109.5 . . ?
C222 C111 H11C 109.5 . . ?
H11A C111 H11C 109.5 . . ?
H11B C111 H11C 109.5 . . ?
N111 C222 C111 165(2) . . ?

loop_
_geom_bond_atom_site_label_1
_geom_bond_atom_site_label_2
_geom_bond_distance
_geom_bond_site_symmetry_2
_geom_bond_publ_flag
Ag1 C1 2.032(4) . ?
Ag1 N6 2.073(3) . ?
Ag2 C22 2.045(4) . ?
Ag2 N3 2.062(3) . ?
Ag3 C43 2.053(4) . ?
Ag3 N9 2.057(3) . ?
O1 C9 1.232(4) . ?
O2 C30 1.232(4) . ?
O3 C51 1.247(4) . ?
N1 C1 1.369(4) . ?
N1 C2 1.370(4) . ?
N1 C4 1.488(4) . ?
N2 C1 1.351(4) . ?
N2 C3 1.358(4) . ?
N2 C8 1.448(4) . ?
N3 C9 1.310(4) . ?
N3 C10 1.435(4) . ?
N4 C22 1.358(4) . ?
N4 C24 1.377(4) . ?
N4 C25 1.492(5) . ?
N5 C22 1.339(4) . ?
N5 C23 1.372(4) . ?
N5 C29 1.441(4) . ?
N6 C30 1.315(4) . ?
N6 C31 1.422(4) . ?
N7 C43 1.356(5) . ?
N7 C45 1.391(5) . ?
N7 C46 1.484(6) . ?
N8 C43 1.343(5) . ?
N8 C44 1.369(5) . ?
N8 C50 1.453(5) 2_656 ?
N9 C51 1.322(4) . ?
N9 C52 1.441(4) . ?
C2 C3 1.315(4) . ?
C2 H2 0.9500 . ?
C3 H3 0.9500 . ?
C4 C6 1.508(6) . ?
C4 C5 1.497(5) . ?
C4 C7 1.491(5) . ?
C5 H5A 0.9800 . ?
C5 H5B 0.9800 . ?
C5 H5C 0.9800 . ?
C6 H6A 0.9800 . ?
C6 H6B 0.9800 . ?
C6 H6C 0.9800 . ?
C7 H7A 0.9800 . ?
C7 H7B 0.9800 . ?
C7 H7C 0.9800 . ?
C8 C9 1.523(5) . ?
C8 H8A 0.9900 . ?
C8 H8B 0.9900 . ?
C10 C18 1.384(5) . ?
C10 C11 1.413(5) . ?
C11 C15 1.372(5) . ?
C11 C12 1.502(5) . ?
C12 C13 1.504(5) . ?
C12 C14 1.505(5) . ?
C12 H12 1.0000 . ?
C13 H13A 0.9800 . ?
C13 H13B 0.9800 . ?
C13 H13C 0.9800 . ?
C14 H14A 0.9800 . ?
C14 H14B 0.9800 . ?
C14 H14C 0.9800 . ?
C15 C16 1.352(5) . ?
C15 H15 0.9500 . ?
C16 C17 1.364(5) . ?
C16 H16 0.9500 . ?
C17 C18 1.388(5) . ?
C17 H17 0.9500 . ?
C18 C19 1.519(5) . ?
C19 C20 1.505(6) . ?
C19 C21 1.503(5) . ?
C19 H19 1.0000 . ?
C20 H20A 0.9800 . ?
C20 H20B 0.9800 . ?
C20 H20C 0.9800 . ?
C21 H21A 0.9800 . ?
C21 H21B 0.9800 . ?
C21 H21C 0.9800 . ?
C23 C24 1.312(5) . ?
C23 H23 0.9500 . ?
C24 H24 0.9500 . ?
C25 C27 1.503(5) . ?
C25 C28 1.525(5) . ?
C25 C26 1.512(5) . ?
C26 H26A 0.9800 . ?
C26 H26B 0.9800 . ?
C26 H26C 0.9800 . ?
C27 H27A 0.9800 . ?
C27 H27B 0.9800 . ?
C27 H27C 0.9800 . ?
C28 H28A 0.9800 . ?
C28 H28B 0.9800 . ?
C28 H28C 0.9800 . ?
C29 C30 1.523(5) . ?
C29 H29A 0.9900 . ?
C29 H29B 0.9900 . ?
C31 C32 1.390(6) . ?
C31 C39 1.417(6) . ?
C32 C36 1.398(6) . ?
C32 C33 1.524(7) . ?
C33 C35 1.506(7) . ?
C33 C34 1.512(6) . ?
C33 H33 1.0000 . ?
C34 H34A 0.9800 . ?
C34 H34B 0.9800 . ?
C34 H34C 0.9800 . ?
C35 H35A 0.9800 . ?
C35 H35B 0.9800 . ?
C35 H35C 0.9800 . ?
C36 C37 1.354(8) . ?
C36 H36 0.9500 . ?
C37 C38 1.356(8) . ?
C37 H37 0.9500 . ?
C38 C39 1.380(6) . ?
C38 H38 0.9500 . ?
C39 C40 1.496(7) . ?
C40 C41 1.489(6) . ?
C40 C42 1.528(7) . ?
C40 H40 1.0000 . ?
C41 H41A 0.9800 . ?
C41 H41B 0.9800 . ?
C41 H41C 0.9800 . ?
C42 H42A 0.9800 . ?
C42 H42B 0.9800 . ?
C42 H42C 0.9800 . ?
C44 C45 1.299(6) . ?
C44 H44 0.9500 . ?
C45 H45 0.9500 . ?
C46 C49 1.450(6) . ?
C46 C48 1.477(6) . ?
C46 C47 1.490(7) . ?
C47 H47A 0.9800 . ?
C47 H47B 0.9800 . ?
C47 H47C 0.9800 . ?
C48 H48A 0.9800 . ?
C48 H48B 0.9800 . ?
C48 H48C 0.9800 . ?
C49 H49A 0.9800 . ?
C49 H49B 0.9800 . ?
C49 H49C 0.9800 . ?
C50 N8 1.453(5) 2_656 ?
C50 C51 1.519(5) . ?
C50 H50A 0.9900 . ?
C50 H50B 0.9900 . ?
C52 C60 1.377(5) . ?
C52 C53 1.389(5) . ?
C53 C57 1.387(5) . ?
C53 C54 1.509(5) . ?
C54 C55 1.514(5) . ?
C54 C56 1.512(5) . ?
C54 H54 1.0000 . ?
C55 H55A 0.9800 . ?
C55 H55B 0.9800 . ?
C55 H55C 0.9800 . ?
C56 H56A 0.9800 . ?
C56 H56B 0.9800 . ?
C56 H56C 0.9800 . ?
C57 C58 1.364(6) . ?
C57 H57 0.9500 . ?
C58 C59 1.379(6) . ?
C58 H58 0.9500 . ?
C59 C60 1.384(5) . ?
C59 H59 0.9500 . ?
C60 C61 1.520(6) . ?
C61 C63 1.470(5) . ?
C61 C62 1.458(6) . ?
C61 H61 1.0000 . ?
C62 H62A 0.9800 . ?
C62 H62B 0.9800 . ?
C62 H62C 0.9800 . ?
C63 H63A 0.9800 . ?
C63 H63B 0.9800 . ?
C63 H63C 0.9800 . ?
C111 C222 1.548(13) . ?
C111 H11A 0.9800 . ?
C111 H11B 0.9800 . ?
C111 H11C 0.9800 . ?
C222 N111 0.933(18) . ?

loop_
_geom_torsion_atom_site_label_1
_geom_torsion_atom_site_label_2
_geom_torsion_atom_site_label_3
_geom_torsion_atom_site_label_4
_geom_torsion
_geom_torsion_site_symmetry_1
_geom_torsion_site_symmetry_2
_geom_torsion_site_symmetry_3
_geom_torsion_site_symmetry_4
_geom_torsion_publ_flag
C22 Ag2 N3 C9 142.3(9) . . . . ?
C22 Ag2 N3 C10 -38.0(10) . . . . ?
C1 Ag1 N6 C30 141.7(8) . . . . ?
C1 Ag1 N6 C31 -37.6(10) . . . . ?
C43 Ag3 N9 C51 -177.8(15) . . . . ?
C43 Ag3 N9 C52 2.5(18) . . . . ?
C3 N2 C1 N1 -0.7(4) . . . . ?
C8 N2 C1 N1 167.6(3) . . . . ?
C3 N2 C1 Ag1 172.8(3) . . . . ?
C8 N2 C1 Ag1 -19.0(5) . . . . ?
C2 N1 C1 N2 1.0(4) . . . . ?
C4 N1 C1 N2 179.0(4) . . . . ?
C2 N1 C1 Ag1 -172.0(3) . . . . ?
C4 N1 C1 Ag1 6.0(6) . . . . ?
N6 Ag1 C1 N2 -135.6(8) . . . . ?
N6 Ag1 C1 N1 35.9(11) . . . . ?
C1 N1 C2 C3 -0.9(5) . . . . ?
C4 N1 C2 C3 -179.0(4) . . . . ?
N1 C2 C3 N2 0.5(5) . . . . ?
C1 N2 C3 C2 0.1(5) . . . . ?
C8 N2 C3 C2 -167.9(3) . . . . ?
C1 N1 C4 C6 47.8(6) . . . . ?
C2 N1 C4 C6 -134.5(4) . . . . ?
C1 N1 C4 C5 -69.9(5) . . . . ?
C2 N1 C4 C5 107.9(5) . . . . ?
C1 N1 C4 C7 168.5(4) . . . . ?
C2 N1 C4 C7 -13.7(6) . . . . ?
C1 N2 C8 C9 -93.2(4) . . . . ?
C3 N2 C8 C9 73.6(5) . . . . ?
C10 N3 C9 O1 0.2(6) . . . . ?
Ag2 N3 C9 O1 180.0(3) . . . . ?
C10 N3 C9 C8 -179.4(3) . . . . ?
Ag2 N3 C9 C8 0.4(5) . . . . ?
N2 C8 C9 O1 -67.0(4) . . . . ?
N2 C8 C9 N3 112.6(4) . . . . ?
C9 N3 C10 C18 102.4(4) . . . . ?
Ag2 N3 C10 C18 -77.4(4) . . . . ?
C9 N3 C10 C11 -82.4(4) . . . . ?
Ag2 N3 C10 C11 97.8(3) . . . . ?
C18 C10 C11 C15 -1.6(6) . . . . ?
N3 C10 C11 C15 -176.8(4) . . . . ?
C18 C10 C11 C12 178.4(4) . . . . ?
N3 C10 C11 C12 3.3(6) . . . . ?
C15 C11 C12 C13 -75.5(6) . . . . ?
C10 C11 C12 C13 104.4(4) . . . . ?
C15 C11 C12 C14 49.9(6) . . . . ?
C10 C11 C12 C14 -130.2(4) . . . . ?
C10 C11 C15 C16 -0.7(7) . . . . ?
C12 C11 C15 C16 179.2(4) . . . . ?
C11 C15 C16 C17 1.6(8) . . . . ?
C15 C16 C17 C18 -0.1(7) . . . . ?
C11 C10 C18 C17 3.0(6) . . . . ?
N3 C10 C18 C17 178.2(3) . . . . ?
C11 C10 C18 C19 -178.1(4) . . . . ?
N3 C10 C18 C19 -3.0(6) . . . . ?
C16 C17 C18 C10 -2.2(6) . . . . ?
C16 C17 C18 C19 179.0(4) . . . . ?
C10 C18 C19 C20 145.5(4) . . . . ?
C17 C18 C19 C20 -35.6(6) . . . . ?
C10 C18 C19 C21 -87.2(5) . . . . ?
C17 C18 C19 C21 91.6(5) . . . . ?
C23 N5 C22 N4 0.5(4) . . . . ?
C29 N5 C22 N4 175.3(3) . . . . ?
C23 N5 C22 Ag2 171.4(3) . . . . ?
C29 N5 C22 Ag2 -13.7(5) . . . . ?
C24 N4 C22 N5 -0.2(4) . . . . ?
C25 N4 C22 N5 -177.3(4) . . . . ?
C24 N4 C22 Ag2 -170.8(3) . . . . ?
C25 N4 C22 Ag2 12.1(6) . . . . ?
N3 Ag2 C22 N5 -145.9(8) . . . . ?
N3 Ag2 C22 N4 22.8(12) . . . . ?
C22 N5 C23 C24 -0.6(5) . . . . ?
C29 N5 C23 C24 -175.4(3) . . . . ?
N5 C23 C24 N4 0.5(5) . . . . ?
C22 N4 C24 C23 -0.2(5) . . . . ?
C25 N4 C24 C23 176.9(4) . . . . ?
C22 N4 C25 C27 175.8(4) . . . . ?
C24 N4 C25 C27 -0.8(6) . . . . ?
C22 N4 C25 C28 -63.6(5) . . . . ?
C24 N4 C25 C28 119.7(4) . . . . ?
C22 N4 C25 C26 54.9(6) . . . . ?
C24 N4 C25 C26 -121.8(4) . . . . ?
C22 N5 C29 C30 -98.1(4) . . . . ?
C23 N5 C29 C30 76.0(5) . . . . ?
C31 N6 C30 O2 -2.9(7) . . . . ?
Ag1 N6 C30 O2 177.7(3) . . . . ?
C31 N6 C30 C29 176.9(4) . . . . ?
Ag1 N6 C30 C29 -2.5(6) . . . . ?
N5 C29 C30 O2 -65.9(5) . . . . ?
N5 C29 C30 N6 114.3(4) . . . . ?
C30 N6 C31 C32 99.7(5) . . . . ?
Ag1 N6 C31 C32 -80.8(4) . . . . ?
C30 N6 C31 C39 -87.2(5) . . . . ?
Ag1 N6 C31 C39 92.3(4) . . . . ?
C39 C31 C32 C36 3.3(7) . . . . ?
N6 C31 C32 C36 176.3(4) . . . . ?
C39 C31 C32 C33 -177.3(5) . . . . ?
N6 C31 C32 C33 -4.4(7) . . . . ?
C36 C32 C33 C35 95.1(6) . . . . ?
C31 C32 C33 C35 -84.3(6) . . . . ?
C36 C32 C33 C34 -30.0(8) . . . . ?
C31 C32 C33 C34 150.7(5) . . . . ?
C31 C32 C36 C37 -2.7(9) . . . . ?
C33 C32 C36 C37 178.0(6) . . . . ?
C32 C36 C37 C38 2.1(11) . . . . ?
C36 C37 C38 C39 -2.2(11) . . . . ?
C37 C38 C39 C31 2.7(9) . . . . ?
C37 C38 C39 C40 -179.8(6) . . . . ?
C32 C31 C39 C38 -3.3(7) . . . . ?
N6 C31 C39 C38 -176.3(4) . . . . ?
C32 C31 C39 C40 179.2(5) . . . . ?
N6 C31 C39 C40 6.2(7) . . . . ?
C38 C39 C40 C41 -79.4(7) . . . . ?
C31 C39 C40 C41 98.0(5) . . . . ?
C38 C39 C40 C42 46.0(7) . . . . ?
C31 C39 C40 C42 -136.6(5) . . . . ?
C44 N8 C43 N7 -0.5(5) . . . . ?
C50 N8 C43 N7 171.9(4) 2_656 . . . ?
C44 N8 C43 Ag3 174.1(3) . . . . ?
C50 N8 C43 Ag3 -13.5(6) 2_656 . . . ?
C45 N7 C43 N8 0.1(5) . . . . ?
C46 N7 C43 N8 179.4(4) . . . . ?
C45 N7 C43 Ag3 -173.9(3) . . . . ?
C46 N7 C43 Ag3 5.3(7) . . . . ?
N9 Ag3 C43 N8 -98.9(16) . . . . ?
N9 Ag3 C43 N7 74.1(18) . . . . ?
C43 N8 C44 C45 0.7(6) . . . . ?
C50 N8 C44 C45 -172.0(4) 2_656 . . . ?
N8 C44 C45 N7 -0.6(6) . . . . ?
C43 N7 C45 C44 0.3(6) . . . . ?
C46 N7 C45 C44 -178.9(5) . . . . ?
C43 N7 C46 C49 -63.3(7) . . . . ?
C45 N7 C46 C49 115.9(5) . . . . ?
C43 N7 C46 C48 175.6(5) . . . . ?
C45 N7 C46 C48 -5.3(8) . . . . ?
C43 N7 C46 C47 56.9(7) . . . . ?
C45 N7 C46 C47 -124.0(5) . . . . ?
C52 N9 C51 O3 -5.5(7) . . . . ?
Ag3 N9 C51 O3 174.8(3) . . . . ?
C52 N9 C51 C50 169.5(4) . . . . ?
Ag3 N9 C51 C50 -10.2(6) . . . . ?
N8 C50 C51 O3 65.9(5) 2_656 . . . ?
N8 C50 C51 N9 -109.6(4) 2_656 . . . ?
C51 N9 C52 C60 -85.1(5) . . . . ?
Ag3 N9 C52 C60 94.7(4) . . . . ?
C51 N9 C52 C53 96.4(5) . . . . ?
Ag3 N9 C52 C53 -83.9(4) . . . . ?
C60 C52 C53 C57 2.0(6) . . . . ?
N9 C52 C53 C57 -179.5(4) . . . . ?
C60 C52 C53 C54 -179.2(4) . . . . ?
N9 C52 C53 C54 -0.7(6) . . . . ?
C52 C53 C54 C55 -87.8(5) . . . . ?
C57 C53 C54 C55 91.0(5) . . . . ?
C52 C53 C54 C56 147.1(4) . . . . ?
C57 C53 C54 C56 -34.1(6) . . . . ?
C52 C53 C57 C58 -0.4(7) . . . . ?
C54 C53 C57 C58 -179.3(4) . . . . ?
C53 C57 C58 C59 -0.9(8) . . . . ?
C57 C58 C59 C60 0.8(8) . . . . ?
C53 C52 C60 C59 -2.1(6) . . . . ?
N9 C52 C60 C59 179.4(4) . . . . ?
C53 C52 C60 C61 175.7(4) . . . . ?
N9 C52 C60 C61 -2.9(6) . . . . ?
C58 C59 C60 C52 0.7(7) . . . . ?
C58 C59 C60 C61 -177.1(4) . . . . ?
C52 C60 C61 C63 128.7(5) . . . . ?
C59 C60 C61 C63 -53.5(6) . . . . ?
C52 C60 C61 C62 -102.6(5) . . . . ?
C59 C60 C61 C62 75.2(6) . . . . ?
